data_7045330
loop_
_publ_author_name
'Artem'ev, Alexander V.'
'Ryzhikov, Maxim R.'
'Taidakov, Ilya V.'
'Rakhmanova, Mariana I.'
'Varaksina, Evgenia A.'
'Bagryanskaya, Irina Yu'
'Malysheva, Svetlana F.'
'Belogorlova, Nataliya A.'

_publ_section_title
;
 Bright green-to-yellow emitting Cu(i) complexes based on
 bis(2-pyridyl)phosphine oxides: synthesis, structure and effective
 thermally activated-delayed fluorescence.
;
_journal_issue 8
_journal_name_full 'Dalton transactions (Cambridge, England : 2003)'
_journal_page_first 2701
_journal_page_last 2710
_journal_paper_doi 10.1039/c7dt04758d
_journal_volume 47
_journal_year 2018
_chemical_formula_moiety 'C34 H30 Cu2 I2 N4 O2 P2'
_chemical_formula_sum 'C34 H30 Cu2 I2 N4 O2 P2'
_chemical_formula_weight 969.44
_chemical_name_systematic
; 
 Complex of benzyldi(pyridin-2-yl)phosphine oxide with copper(I) iodide 
;
_space_group_crystal_system monoclinic
_space_group_IT_number 15
_space_group_name_Hall '-C 2yc'
_space_group_name_H-M_alt 'C 1 2/c 1'
_symmetry_space_group_name_Hall '-C 2yc'
_symmetry_space_group_name_H-M 'C 1 2/c 1'
_atom_sites_solution_hydrogens geom
_audit_creation_method SHELXL-2014/7
_audit_update_record
;
2017-10-03 deposited with the CCDC.
2018-01-22 downloaded from the CCDC.
;
_cell_angle_alpha 90
_cell_angle_beta 90.8620(10)
_cell_angle_gamma 90
_cell_formula_units_Z 8
_cell_length_a 22.6984(7)
_cell_length_b 13.3472(4)
_cell_length_c 23.1883(6)
_cell_measurement_reflns_used 9764
_cell_measurement_temperature 200(2)
_cell_measurement_theta_max 29.42
_cell_measurement_theta_min 2.49
_cell_volume 7024.3(4)
_computing_cell_refinement 'Bruker SAINT'
_computing_data_collection 'Bruker APEX2'
_computing_data_reduction 'Bruker SAINT'
_computing_molecular_graphics 'Bruker SHELXTL'
_computing_publication_material 'Bruker SHELXTL'
_computing_structure_refinement 'SHELXL-2014/7 (Sheldrick, 2014)'
_computing_structure_solution 'SHELXS-97 (Sheldrick, 2008)'
_diffrn_ambient_temperature 200(2)
_diffrn_measured_fraction_theta_full 0.999
_diffrn_measured_fraction_theta_max 0.947
_diffrn_measurement_device_type 'Bruker APEX-II CCD'
_diffrn_measurement_method '\f and \w scans'
_diffrn_radiation_type MoK\a
_diffrn_radiation_wavelength 0.71073
_diffrn_reflns_av_R_equivalents 0.0432
_diffrn_reflns_av_unetI/netI 0.0251
_diffrn_reflns_Laue_measured_fraction_full 0.999
_diffrn_reflns_Laue_measured_fraction_max 0.947
_diffrn_reflns_limit_h_max 31
_diffrn_reflns_limit_h_min -29
_diffrn_reflns_limit_k_max 18
_diffrn_reflns_limit_k_min -18
_diffrn_reflns_limit_l_max 31
_diffrn_reflns_limit_l_min -32
_diffrn_reflns_number 66274
_diffrn_reflns_point_group_measured_fraction_full 0.999
_diffrn_reflns_point_group_measured_fraction_max 0.947
_diffrn_reflns_theta_full 25.242
_diffrn_reflns_theta_max 30.033
_diffrn_reflns_theta_min 3.052
_diffrn_source 'sealed tube'
_exptl_absorpt_coefficient_mu 3.097
_exptl_absorpt_correction_T_max 0.7460
_exptl_absorpt_correction_T_min 0.5590
_exptl_absorpt_correction_type multi-scan
_exptl_absorpt_process_details SADABS
_exptl_crystal_colour yellow
_exptl_crystal_density_diffrn 1.833
_exptl_crystal_density_method 'not measured'
_exptl_crystal_description prism
_exptl_crystal_F_000 3776
_exptl_crystal_size_max 0.400
_exptl_crystal_size_mid 0.200
_exptl_crystal_size_min 0.100
_refine_diff_density_max 1.221
_refine_diff_density_min -1.032
_refine_diff_density_rms 0.078
_refine_ls_extinction_method none
_refine_ls_goodness_of_fit_ref 1.032
_refine_ls_hydrogen_treatment constr
_refine_ls_matrix_type full
_refine_ls_number_parameters 415
_refine_ls_number_reflns 9742
_refine_ls_number_restraints 0
_refine_ls_restrained_S_all 1.032
_refine_ls_R_factor_all 0.0358
_refine_ls_R_factor_gt 0.0259
_refine_ls_shift/su_max 0.003
_refine_ls_shift/su_mean 0.000
_refine_ls_structure_factor_coef Fsqd
_refine_ls_weighting_details 'w=1/[\s^2^(Fo^2^)+(0.0252P)^2^+12.9940P] where P=(Fo^2^+2Fc^2^)/3'
_refine_ls_weighting_scheme calc
_refine_ls_wR_factor_gt 0.0595
_refine_ls_wR_factor_ref 0.0645
_reflns_Friedel_coverage 0.000
_reflns_number_gt 8183
_reflns_number_total 9742
_reflns_threshold_expression 'I > 2\s(I)'
_cod_data_source_file c7dt04758d2.cif
_cod_data_source_block on3
_cod_depositor_comments 'Adding full bibliography for 7045329--7045334.cif.'
_cod_database_code 7045330
_shelx_shelxl_version_number 2014/7
_shelx_space_group_comment
;
The symmetry employed for this shelxl refinement is uniquely defined
by the following loop, which should always be used as a source of
symmetry information in preference to the above space-group names.
They are only intended as comments.
;
_shelx_estimated_absorpt_t_min 0.371
_shelx_estimated_absorpt_t_max 0.747

loop_
_space_group_symop_operation_xyz
'x, y, z'
'-x, y, -z+1/2'
'x+1/2, y+1/2, z'
'-x+1/2, y+1/2, -z+1/2'
'-x, -y, -z'
'x, -y, z-1/2'
'-x+1/2, -y+1/2, -z'
'x+1/2, -y+1/2, z-1/2'

loop_
_atom_site_label
_atom_site_type_symbol
_atom_site_fract_x
_atom_site_fract_y
_atom_site_fract_z
_atom_site_U_iso_or_equiv
_atom_site_adp_type
_atom_site_occupancy
_atom_site_site_symmetry_order
_atom_site_calc_flag
_atom_site_refinement_flags_posn
_atom_site_refinement_flags_adp
I1 I 1.08353(2) 0.00662(2) 0.94783(2) 0.04239(5) Uani 1 1 d . .
Cu1 Cu 1.02156(2) 0.07498(2) 1.03157(2) 0.03187(7) Uani 1 1 d . .
P1 P 1.10160(3) 0.25224(4) 1.10404(3) 0.03066(12) Uani 1 1 d . .
N1 N 1.06280(9) 0.05787(14) 1.11157(9) 0.0355(4) Uani 1 1 d . .
O1 O 1.12359(9) 0.33001(13) 1.14483(8) 0.0443(4) Uani 1 1 d . .
C1 C 1.05607(14) -0.0289(2) 1.13963(13) 0.0470(7) Uani 1 1 d . .
H4 H 1.0402 -0.0844 1.1190 0.056 Uiso 1 1 calc R U
N2 N 1.00393(8) 0.22734(14) 1.03390(8) 0.0305(4) Uani 1 1 d . .
C2 C 1.07102(16) -0.0419(2) 1.19689(14) 0.0595(8) Uani 1 1 d . .
H3 H 1.0659 -0.1051 1.2150 0.071 Uiso 1 1 calc R U
C33 C 1.16632(10) 0.30099(16) 1.00770(10) 0.0286(4) Uani 1 1 d . .
C3 C 1.09350(17) 0.0379(3) 1.22725(14) 0.0647(9) Uani 1 1 d . .
H2 H 1.1043 0.0308 1.2668 0.078 Uiso 1 1 calc R U
C4 C 1.10029(13) 0.1289(2) 1.19948(12) 0.0489(7) Uani 1 1 d . .
H1 H 1.1150 0.1856 1.2198 0.059 Uiso 1 1 calc R U
C5 C 1.08533(10) 0.13583(18) 1.14156(10) 0.0327(5) Uani 1 1 d . .
C6 C 0.95556(11) 0.2616(2) 1.00660(11) 0.0401(5) Uani 1 1 d . .
H15 H 0.9337 0.2167 0.9827 0.048 Uiso 1 1 calc R U
C7 C 0.93588(13) 0.3595(2) 1.01157(13) 0.0494(7) Uani 1 1 d . .
H14 H 0.9012 0.3808 0.9917 0.059 Uiso 1 1 calc R U
C8 C 0.96731(14) 0.4251(2) 1.04578(13) 0.0497(7) Uani 1 1 d . .
H8A H 0.9543 0.4923 1.0503 0.060 Uiso 1 1 calc R U
C9 C 1.01778(12) 0.39237(18) 1.07347(12) 0.0406(6) Uani 1 1 d . .
H9A H 1.0406 0.4369 1.0967 0.049 Uiso 1 1 calc R U
C10 C 1.03471(10) 0.29299(16) 1.06691(10) 0.0293(4) Uani 1 1 d . .
C11 C 1.13258(10) 0.31336(18) 0.95750(10) 0.0338(5) Uani 1 1 d . .
H5 H 1.1006 0.2692 0.9497 0.041 Uiso 1 1 calc R U
C12 C 1.14518(11) 0.38943(19) 0.91886(10) 0.0368(5) Uani 1 1 d . .
H6 H 1.1217 0.3976 0.8849 0.044 Uiso 1 1 calc R U
C13 C 1.19175(12) 0.45320(18) 0.92984(11) 0.0388(5) Uani 1 1 d . .
H7 H 1.2007 0.5048 0.9031 0.047 Uiso 1 1 calc R U
C14 C 1.22541(12) 0.44238(19) 0.97958(12) 0.0420(6) Uani 1 1 d . .
H8 H 1.2572 0.4869 0.9873 0.050 Uiso 1 1 calc R U
C15 C 1.21282(11) 0.36671(18) 1.01817(11) 0.0355(5) Uani 1 1 d . .
H9 H 1.2362 0.3595 1.0522 0.043 Uiso 1 1 calc R U
C16 C 1.15300(10) 0.21677(17) 1.04902(10) 0.0321(5) Uani 1 1 d . .
H11 H 1.1902 0.1944 1.0677 0.039 Uiso 1 1 calc R U
H10 H 1.1366 0.1594 1.0270 0.039 Uiso 1 1 calc R U
I2 I 1.01223(2) 0.33213(2) 0.65675(2) 0.03249(4) Uani 1 1 d . .
Cu2 Cu 0.94091(2) 0.37678(2) 0.74320(2) 0.02968(6) Uani 1 1 d . .
P2 P 0.80040(3) 0.45153(5) 0.76471(3) 0.03265(13) Uani 1 1 d . .
O2 O 0.73800(8) 0.48317(15) 0.76088(9) 0.0480(5) Uani 1 1 d . .
N4 N 0.86590(8) 0.29519(14) 0.72195(8) 0.0279(4) Uani 1 1 d . .
N5 N 0.90696(9) 0.51928(14) 0.72601(8) 0.0308(4) Uani 1 1 d . .
C34 C 0.79701(11) 0.35879(17) 0.87045(10) 0.0325(5) Uani 1 1 d . .
C17 C 0.87067(11) 0.20875(16) 0.69299(10) 0.0313(5) Uani 1 1 d . .
H16 H 0.9088 0.1811 0.6882 0.038 Uiso 1 1 calc R U
C18 C 0.82296(12) 0.15783(17) 0.66978(11) 0.0360(5) Uani 1 1 d . .
H17 H 0.8284 0.0959 0.6504 0.043 Uiso 1 1 calc R U
C19 C 0.76766(11) 0.19753(19) 0.67500(11) 0.0379(5) Uani 1 1 d . .
H18 H 0.7342 0.1640 0.6592 0.045 Uiso 1 1 calc R U
C20 C 0.76161(10) 0.28758(19) 0.70384(10) 0.0351(5) Uani 1 1 d . .
H19 H 0.7239 0.3174 0.7076 0.042 Uiso 1 1 calc R U
C21 C 0.81104(10) 0.33371(17) 0.72720(10) 0.0288(4) Uani 1 1 d . .
C22 C 0.84928(11) 0.54077(17) 0.72997(10) 0.0320(5) Uani 1 1 d . .
C23 C 0.94130(13) 0.58829(19) 0.70106(11) 0.0402(6) Uani 1 1 d . .
H20 H 0.9821 0.5742 0.6972 0.048 Uiso 1 1 calc R U
C24 C 0.91996(15) 0.6791(2) 0.68067(12) 0.0484(7) Uani 1 1 d . .
H21 H 0.9459 0.7266 0.6642 0.058 Uiso 1 1 calc R U
C25 C 0.86089(15) 0.6995(2) 0.68459(11) 0.0494(7) Uani 1 1 d . .
H22 H 0.8453 0.7612 0.6708 0.059 Uiso 1 1 calc R U
C26 C 0.82469(13) 0.62895(19) 0.70894(11) 0.0413(6) Uani 1 1 d . .
H23 H 0.7835 0.6404 0.7113 0.050 Uiso 1 1 calc R U
C27 C 0.74515(12) 0.38235(19) 0.89851(11) 0.0377(5) Uani 1 1 d . .
H27 H 0.7299 0.4486 0.8964 0.045 Uiso 1 1 calc R U
C28 C 0.71543(13) 0.3099(2) 0.92967(12) 0.0467(6) Uani 1 1 d . .
H26 H 0.6802 0.3269 0.9490 0.056 Uiso 1 1 calc R U
C29 C 0.73686(14) 0.2135(2) 0.93260(13) 0.0498(7) Uani 1 1 d . .
H28 H 0.7164 0.1639 0.9538 0.060 Uiso 1 1 calc R U
C30 C 0.78798(14) 0.1892(2) 0.90467(14) 0.0508(7) Uani 1 1 d . .
H29 H 0.8028 0.1227 0.9067 0.061 Uiso 1 1 calc R U
C31 C 0.81766(12) 0.26041(19) 0.87390(12) 0.0421(6) Uani 1 1 d . .
H25 H 0.8528 0.2425 0.8546 0.051 Uiso 1 1 calc R U
C32 C 0.82963(11) 0.43715(17) 0.83707(10) 0.0329(5) Uani 1 1 d . .
H32A H 0.8717 0.4183 0.8352 0.040 Uiso 1 1 calc R U
H32B H 0.8270 0.5021 0.8575 0.040 Uiso 1 1 calc R U

loop_
_atom_site_aniso_label
_atom_site_aniso_U_11
_atom_site_aniso_U_22
_atom_site_aniso_U_33
_atom_site_aniso_U_23
_atom_site_aniso_U_13
_atom_site_aniso_U_12
I1 0.03767(9) 0.03809(9) 0.05183(11) -0.01241(7) 0.01407(7) -0.01036(6)
Cu1 0.03636(15) 0.02564(13) 0.03354(15) -0.00399(11) -0.00183(12) -0.00444(11)
P1 0.0344(3) 0.0254(3) 0.0322(3) -0.0044(2) 0.0007(2) -0.0081(2)
N1 0.0418(11) 0.0269(9) 0.0375(11) 0.0020(8) -0.0072(9) -0.0058(8)
O1 0.0515(11) 0.0379(10) 0.0434(10) -0.0128(8) -0.0007(8) -0.0156(8)
C1 0.0597(17) 0.0325(13) 0.0484(16) 0.0087(11) -0.0123(13) -0.0070(12)
N2 0.0325(10) 0.0266(9) 0.0326(10) 0.0015(8) 0.0023(8) -0.0005(7)
C2 0.076(2) 0.0478(17) 0.0536(18) 0.0233(14) -0.0182(16) -0.0074(15)
C33 0.0271(10) 0.0261(10) 0.0328(11) -0.0042(9) 0.0035(8) -0.0010(8)
C3 0.085(2) 0.067(2) 0.0412(16) 0.0185(15) -0.0224(16) -0.0127(18)
C4 0.0558(17) 0.0536(16) 0.0370(14) 0.0010(12) -0.0119(12) -0.0153(13)
C5 0.0320(11) 0.0333(11) 0.0329(12) 0.0015(9) -0.0028(9) -0.0045(9)
C6 0.0395(13) 0.0409(13) 0.0400(13) 0.0061(11) -0.0013(11) 0.0012(11)
C7 0.0440(15) 0.0510(16) 0.0535(17) 0.0190(14) 0.0095(13) 0.0164(12)
C8 0.0591(18) 0.0313(13) 0.0594(18) 0.0080(12) 0.0220(14) 0.0143(12)
C9 0.0520(15) 0.0248(11) 0.0456(14) -0.0038(10) 0.0175(12) 0.0006(10)
C10 0.0345(11) 0.0233(10) 0.0303(11) -0.0005(8) 0.0092(9) -0.0016(8)
C11 0.0293(11) 0.0360(12) 0.0361(12) -0.0092(10) -0.0002(9) -0.0037(9)
C12 0.0421(13) 0.0394(13) 0.0290(11) -0.0047(10) -0.0026(10) 0.0022(10)
C13 0.0505(15) 0.0310(12) 0.0350(13) 0.0021(10) 0.0029(11) -0.0022(10)
C14 0.0474(15) 0.0353(13) 0.0434(14) -0.0016(11) -0.0011(11) -0.0141(11)
C15 0.0362(12) 0.0356(12) 0.0345(12) 0.0007(10) -0.0053(10) -0.0076(10)
C16 0.0304(11) 0.0260(10) 0.0400(13) -0.0011(9) 0.0016(9) -0.0035(8)
I2 0.02834(8) 0.03869(8) 0.03034(8) -0.00603(6) -0.00341(5) 0.00179(6)
Cu2 0.02662(13) 0.03005(14) 0.03221(14) -0.00154(11) -0.00479(10) 0.00170(10)
P2 0.0296(3) 0.0337(3) 0.0345(3) -0.0053(2) -0.0011(2) 0.0071(2)
O2 0.0342(10) 0.0545(11) 0.0552(12) -0.0112(9) -0.0033(8) 0.0156(8)
N4 0.0279(9) 0.0276(9) 0.0279(9) -0.0002(7) -0.0022(7) 0.0011(7)
N5 0.0388(10) 0.0274(9) 0.0261(9) -0.0012(7) -0.0008(8) 0.0037(8)
C34 0.0353(12) 0.0310(11) 0.0312(11) -0.0055(9) -0.0035(9) -0.0014(9)
C17 0.0357(12) 0.0245(10) 0.0336(12) 0.0008(9) 0.0006(9) 0.0005(9)
C18 0.0470(14) 0.0271(11) 0.0339(12) -0.0023(9) 0.0016(10) -0.0074(10)
C19 0.0391(13) 0.0415(13) 0.0329(12) 0.0015(10) -0.0049(10) -0.0135(10)
C20 0.0281(11) 0.0395(13) 0.0376(13) 0.0020(10) -0.0017(9) -0.0039(9)
C21 0.0281(10) 0.0312(11) 0.0271(10) -0.0010(9) -0.0009(8) 0.0017(8)
C22 0.0420(13) 0.0286(11) 0.0253(11) -0.0038(9) -0.0037(9) 0.0079(9)
C23 0.0540(16) 0.0333(12) 0.0334(12) 0.0013(10) 0.0051(11) 0.0014(11)
C24 0.078(2) 0.0316(13) 0.0361(14) 0.0032(10) 0.0101(13) 0.0012(13)
C25 0.083(2) 0.0324(13) 0.0324(13) 0.0026(10) -0.0030(13) 0.0175(13)
C26 0.0552(16) 0.0380(13) 0.0305(12) -0.0043(10) -0.0056(11) 0.0178(11)
C27 0.0429(14) 0.0351(12) 0.0353(13) -0.0049(10) 0.0019(10) 0.0037(10)
C28 0.0459(15) 0.0517(16) 0.0428(15) -0.0040(12) 0.0084(12) -0.0043(12)
C29 0.0583(18) 0.0432(15) 0.0478(16) 0.0049(12) 0.0025(13) -0.0116(13)
C30 0.0577(18) 0.0313(13) 0.0635(19) 0.0020(12) -0.0016(14) -0.0017(12)
C31 0.0414(14) 0.0329(12) 0.0520(16) -0.0045(11) 0.0020(12) 0.0036(10)
C32 0.0342(12) 0.0312(11) 0.0334(12) -0.0060(9) 0.0000(9) 0.0007(9)

loop_
_atom_type_symbol
_atom_type_description
_atom_type_scat_dispersion_real
_atom_type_scat_dispersion_imag
_atom_type_scat_source
C C 0.0033 0.0016 'International Tables Vol C Tables 4.2.6.8 and 6.1.1.4'
H H 0.0000 0.0000 'International Tables Vol C Tables 4.2.6.8 and 6.1.1.4'
N N 0.0061 0.0033 'International Tables Vol C Tables 4.2.6.8 and 6.1.1.4'
P P 0.1023 0.0942 'International Tables Vol C Tables 4.2.6.8 and 6.1.1.4'
Cu Cu 0.3201 1.2651 'International Tables Vol C Tables 4.2.6.8 and 6.1.1.4'
I I -0.4742 1.8119 'International Tables Vol C Tables 4.2.6.8 and 6.1.1.4'
O O 0.0106 0.0060 'International Tables Vol C Tables 4.2.6.8 and 6.1.1.4'

loop_
_geom_angle_atom_site_label_1
_geom_angle_atom_site_label_2
_geom_angle_atom_site_label_3
_geom_angle
_geom_angle_site_symmetry_1
_geom_angle_site_symmetry_3
Cu1 I1 Cu1 60.759(11) . 5_757
N2 Cu1 N1 99.73(8) . .
N2 Cu1 I1 118.28(5) . .
N1 Cu1 I1 112.92(6) . .
N2 Cu1 Cu1 133.10(6) . 5_757
N1 Cu1 Cu1 124.49(6) . 5_757
I1 Cu1 Cu1 61.296(12) . 5_757
N2 Cu1 I1 102.83(5) . 5_757
N1 Cu1 I1 100.79(6) . 5_757
I1 Cu1 I1 119.239(11) . 5_757
Cu1 Cu1 I1 57.943(11) 5_757 5_757
O1 P1 C16 114.75(11) . .
O1 P1 C10 111.28(11) . .
C16 P1 C10 106.73(11) . .
O1 P1 C5 111.13(11) . .
C16 P1 C5 104.58(11) . .
C10 P1 C5 107.92(10) . .
C1 N1 C5 117.5(2) . .
C1 N1 Cu1 118.41(17) . .
C5 N1 Cu1 122.55(16) . .
N1 C1 C2 123.4(3) . .
N1 C1 H4 118.3 . .
C2 C1 H4 118.3 . .
C6 N2 C10 117.4(2) . .
C6 N2 Cu1 118.66(17) . .
C10 N2 Cu1 123.54(15) . .
C3 C2 C1 118.8(3) . .
C3 C2 H3 120.6 . .
C1 C2 H3 120.6 . .
C15 C33 C11 118.5(2) . .
C15 C33 C16 121.1(2) . .
C11 C33 C16 120.3(2) . .
C2 C3 C4 119.1(3) . .
C2 C3 H2 120.5 . .
C4 C3 H2 120.5 . .
C5 C4 C3 118.9(3) . .
C5 C4 H1 120.6 . .
C3 C4 H1 120.6 . .
N1 C5 C4 122.3(2) . .
N1 C5 P1 119.35(17) . .
C4 C5 P1 118.17(19) . .
N2 C6 C7 123.0(3) . .
N2 C6 H15 118.5 . .
C7 C6 H15 118.5 . .
C8 C7 C6 118.9(3) . .
C8 C7 H14 120.5 . .
C6 C7 H14 120.5 . .
C7 C8 C9 119.2(2) . .
C7 C8 H8A 120.4 . .
C9 C8 H8A 120.4 . .
C8 C9 C10 118.8(3) . .
C8 C9 H9A 120.6 . .
C10 C9 H9A 120.6 . .
N2 C10 C9 122.7(2) . .
N2 C10 P1 119.70(16) . .
C9 C10 P1 117.65(19) . .
C12 C11 C33 120.7(2) . .
C12 C11 H5 119.7 . .
C33 C11 H5 119.7 . .
C13 C12 C11 119.9(2) . .
C13 C12 H6 120.1 . .
C11 C12 H6 120.1 . .
C12 C13 C14 120.2(2) . .
C12 C13 H7 119.9 . .
C14 C13 H7 119.9 . .
C13 C14 C15 120.0(2) . .
C13 C14 H8 120.0 . .
C15 C14 H8 120.0 . .
C14 C15 C33 120.8(2) . .
C14 C15 H9 119.6 . .
C33 C15 H9 119.6 . .
C33 C16 P1 113.00(16) . .
C33 C16 H11 109.0 . .
P1 C16 H11 109.0 . .
C33 C16 H10 109.0 . .
P1 C16 H10 109.0 . .
H11 C16 H10 107.8 . .
Cu2 I2 Cu2 61.543(11) 2_756 .
N4 Cu2 N5 97.68(8) . .
N4 Cu2 I2 114.45(5) . 2_756
N5 Cu2 I2 121.51(5) . 2_756
N4 Cu2 I2 102.11(5) . .
N5 Cu2 I2 106.67(5) . .
I2 Cu2 I2 111.973(11) 2_756 .
N4 Cu2 Cu2 147.08(5) . 2_756
N5 Cu2 Cu2 112.70(6) . 2_756
I2 Cu2 Cu2 60.259(10) 2_756 2_756
I2 Cu2 Cu2 58.199(11) . 2_756
O2 P2 C32 115.09(12) . .
O2 P2 C21 110.66(11) . .
C32 P2 C21 107.68(11) . .
O2 P2 C22 112.05(12) . .
C32 P2 C22 105.22(11) . .
C21 P2 C22 105.55(10) . .
C17 N4 C21 116.95(19) . .
C17 N4 Cu2 119.93(15) . .
C21 N4 Cu2 122.13(15) . .
C22 N5 C23 117.1(2) . .
C22 N5 Cu2 122.55(16) . .
C23 N5 Cu2 119.47(17) . .
C27 C34 C31 118.2(2) . .
C27 C34 C32 120.7(2) . .
C31 C34 C32 121.1(2) . .
N4 C17 C18 123.4(2) . .
N4 C17 H16 118.3 . .
C18 C17 H16 118.3 . .
C19 C18 C17 119.3(2) . .
C19 C18 H17 120.3 . .
C17 C18 H17 120.3 . .
C18 C19 C20 118.5(2) . .
C18 C19 H18 120.8 . .
C20 C19 H18 120.8 . .
C21 C20 C19 119.4(2) . .
C21 C20 H19 120.3 . .
C19 C20 H19 120.3 . .
N4 C21 C20 122.5(2) . .
N4 C21 P2 120.08(16) . .
C20 C21 P2 117.41(17) . .
N5 C22 C26 122.9(2) . .
N5 C22 P2 119.35(17) . .
C26 C22 P2 117.7(2) . .
N5 C23 C24 123.0(3) . .
N5 C23 H20 118.5 . .
C24 C23 H20 118.5 . .
C25 C24 C23 119.2(3) . .
C25 C24 H21 120.4 . .
C23 C24 H21 120.4 . .
C24 C25 C26 118.8(2) . .
C24 C25 H22 120.6 . .
C26 C25 H22 120.6 . .
C25 C26 C22 119.0(3) . .
C25 C26 H23 120.5 . .
C22 C26 H23 120.5 . .
C28 C27 C34 120.5(2) . .
C28 C27 H27 119.7 . .
C34 C27 H27 119.7 . .
C29 C28 C27 120.2(3) . .
C29 C28 H26 119.9 . .
C27 C28 H26 119.9 . .
C30 C29 C28 119.8(3) . .
C30 C29 H28 120.1 . .
C28 C29 H28 120.1 . .
C31 C30 C29 120.4(3) . .
C31 C30 H29 119.8 . .
C29 C30 H29 119.8 . .
C30 C31 C34 121.0(3) . .
C30 C31 H25 119.5 . .
C34 C31 H25 119.5 . .
C34 C32 P2 112.07(16) . .
C34 C32 H32A 109.2 . .
P2 C32 H32A 109.2 . .
C34 C32 H32B 109.2 . .
P2 C32 H32B 109.2 . .
H32A C32 H32B 107.9 . .

loop_
_geom_bond_atom_site_label_1
_geom_bond_atom_site_label_2
_geom_bond_distance
_geom_bond_site_symmetry_2
I1 Cu1 2.5816(3) .
I1 Cu1 2.6717(3) 5_757
Cu1 N2 2.0735(19) .
Cu1 N1 2.078(2) .
Cu1 Cu1 2.6578(5) 5_757
Cu1 I1 2.6717(3) 5_757
P1 O1 1.4856(17) .
P1 C16 1.805(2) .
P1 C10 1.817(2) .
P1 C5 1.821(2) .
N1 C1 1.338(3) .
N1 C5 1.348(3) .
C1 C2 1.376(4) .
C1 H4 0.9500 .
N2 C6 1.340(3) .
N2 C10 1.351(3) .
C2 C3 1.371(5) .
C2 H3 0.9500 .
C33 C15 1.391(3) .
C33 C11 1.394(3) .
C33 C16 1.511(3) .
C3 C4 1.385(4) .
C3 H2 0.9500 .
C4 C5 1.383(3) .
C4 H1 0.9500 .
C6 C7 1.386(4) .
C6 H15 0.9500 .
C7 C8 1.374(5) .
C7 H14 0.9500 .
C8 C9 1.376(4) .
C8 H8A 0.9500 .
C9 C10 1.390(3) .
C9 H9A 0.9500 .
C11 C12 1.387(4) .
C11 H5 0.9500 .
C12 C13 1.378(4) .
C12 H6 0.9500 .
C13 C14 1.382(4) .
C13 H7 0.9500 .
C14 C15 1.382(3) .
C14 H8 0.9500 .
C15 H9 0.9500 .
C16 H11 0.9900 .
C16 H10 0.9900 .
I2 Cu2 2.6066(3) 2_756
I2 Cu2 2.6631(3) .
Cu2 N4 2.0741(19) .
Cu2 N5 2.0883(19) .
Cu2 I2 2.6066(3) 2_756
Cu2 Cu2 2.6965(5) 2_756
P2 O2 1.4794(19) .
P2 C32 1.805(2) .
P2 C21 1.815(2) .
P2 C22 1.824(3) .
N4 C17 1.340(3) .
N4 C21 1.354(3) .
N5 C22 1.345(3) .
N5 C23 1.343(3) .
C34 C27 1.389(3) .
C34 C31 1.396(3) .
C34 C32 1.503(3) .
C17 C18 1.381(3) .
C17 H16 0.9500 .
C18 C19 1.370(4) .
C18 H17 0.9500 .
C19 C20 1.383(4) .
C19 H18 0.9500 .
C20 C21 1.383(3) .
C20 H19 0.9500 .
C22 C26 1.388(3) .
C23 C24 1.386(4) .
C23 H20 0.9500 .
C24 C25 1.372(5) .
C24 H21 0.9500 .
C25 C26 1.377(4) .
C25 H22 0.9500 .
C26 H23 0.9500 .
C27 C28 1.388(4) .
C27 H27 0.9500 .
C28 C29 1.377(4) .
C28 H26 0.9500 .
C29 C30 1.376(4) .
C29 H28 0.9500 .
C30 C31 1.371(4) .
C30 H29 0.9500 .
C31 H25 0.9500 .
C32 H32A 0.9900 .
C32 H32B 0.9900 .

loop_
_geom_torsion_atom_site_label_1
_geom_torsion_atom_site_label_2
_geom_torsion_atom_site_label_3
_geom_torsion_atom_site_label_4
_geom_torsion
C5 N1 C1 C2 -0.1(5)
Cu1 N1 C1 C2 -166.6(3)
N1 C1 C2 C3 0.6(6)
C1 C2 C3 C4 0.2(6)
C2 C3 C4 C5 -1.4(5)
C1 N1 C5 C4 -1.2(4)
Cu1 N1 C5 C4 164.7(2)
C1 N1 C5 P1 174.5(2)
Cu1 N1 C5 P1 -19.6(3)
C3 C4 C5 N1 1.9(5)
C3 C4 C5 P1 -173.8(3)
O1 P1 C5 N1 177.58(19)
C16 P1 C5 N1 -58.1(2)
C10 P1 C5 N1 55.3(2)
O1 P1 C5 C4 -6.5(3)
C16 P1 C5 C4 117.8(2)
C10 P1 C5 C4 -128.8(2)
C10 N2 C6 C7 -1.0(4)
Cu1 N2 C6 C7 171.6(2)
N2 C6 C7 C8 0.3(4)
C6 C7 C8 C9 0.9(4)
C7 C8 C9 C10 -1.4(4)
C6 N2 C10 C9 0.5(3)
Cu1 N2 C10 C9 -171.73(17)
C6 N2 C10 P1 -178.79(17)
Cu1 N2 C10 P1 9.0(2)
C8 C9 C10 N2 0.7(4)
C8 C9 C10 P1 180.0(2)
O1 P1 C10 N2 -171.20(17)
C16 P1 C10 N2 62.91(19)
C5 P1 C10 N2 -49.0(2)
O1 P1 C10 C9 9.5(2)
C16 P1 C10 C9 -116.37(19)
C5 P1 C10 C9 131.70(19)
C15 C33 C11 C12 0.1(3)
C16 C33 C11 C12 -178.9(2)
C33 C11 C12 C13 0.4(4)
C11 C12 C13 C14 -0.9(4)
C12 C13 C14 C15 0.7(4)
C13 C14 C15 C33 -0.2(4)
C11 C33 C15 C14 -0.2(4)
C16 C33 C15 C14 178.7(2)
C15 C33 C16 P1 90.4(2)
C11 C33 C16 P1 -90.6(2)
O1 P1 C16 C33 -65.4(2)
C10 P1 C16 C33 58.40(19)
C5 P1 C16 C33 172.61(16)
C21 N4 C17 C18 -1.1(3)
Cu2 N4 C17 C18 -169.97(18)
N4 C17 C18 C19 1.5(4)
C17 C18 C19 C20 -0.4(4)
C18 C19 C20 C21 -1.0(4)
C17 N4 C21 C20 -0.4(3)
Cu2 N4 C21 C20 168.20(17)
C17 N4 C21 P2 -179.03(16)
Cu2 N4 C21 P2 -10.5(3)
C19 C20 C21 N4 1.4(4)
C19 C20 C21 P2 -179.85(18)
O2 P2 C21 N4 175.22(18)
C32 P2 C21 N4 -58.2(2)
C22 P2 C21 N4 53.8(2)
O2 P2 C21 C20 -3.5(2)
C32 P2 C21 C20 123.06(19)
C22 P2 C21 C20 -124.93(19)
C23 N5 C22 C26 0.9(3)
Cu2 N5 C22 C26 -168.07(18)
C23 N5 C22 P2 -178.72(17)
Cu2 N5 C22 P2 12.3(2)
O2 P2 C22 N5 -175.18(17)
C32 P2 C22 N5 59.1(2)
C21 P2 C22 N5 -54.7(2)
O2 P2 C22 C26 5.2(2)
C32 P2 C22 C26 -120.60(19)
C21 P2 C22 C26 125.68(19)
C22 N5 C23 C24 1.0(4)
Cu2 N5 C23 C24 170.4(2)
N5 C23 C24 C25 -1.6(4)
C23 C24 C25 C26 0.2(4)
C24 C25 C26 C22 1.6(4)
N5 C22 C26 C25 -2.2(4)
P2 C22 C26 C25 177.40(19)
C31 C34 C27 C28 0.9(4)
C32 C34 C27 C28 -179.5(2)
C34 C27 C28 C29 -0.6(4)
C27 C28 C29 C30 0.2(5)
C28 C29 C30 C31 -0.1(5)
C29 C30 C31 C34 0.3(5)
C27 C34 C31 C30 -0.7(4)
C32 C34 C31 C30 179.6(3)
C27 C34 C32 P2 -84.0(2)
C31 C34 C32 P2 95.6(2)
O2 P2 C32 C34 60.9(2)
C21 P2 C32 C34 -63.05(19)
C22 P2 C32 C34 -175.28(16)
